data_4500919
loop_
_publ_author_name
'L\"u, Jian'
'Han, Li-Wei'
'Lin, Jing-Xiang'
'Cao, Rong'

_publ_section_title
;
 Supramolecular Organic Frameworks of Brominated Bisphenol Derivatives
 with Organoamines
;
_journal_issue 8
_journal_name_full 'Crystal Growth &amp; Design'
_journal_page_first 3551
_journal_paper_doi 10.1021/cg200520w
_journal_volume 11
_journal_year 2011
_chemical_formula_sum 'C32 H38 Br8 N2 O8'
_chemical_formula_weight 1217.92
_chemical_name_systematic
; 
 ? 
;
_space_group_IT_number 14
_symmetry_cell_setting monoclinic
_symmetry_space_group_name_Hall '-P 2ybc'
_symmetry_space_group_name_H-M 'P 1 21/c 1'
_atom_sites_solution_hydrogens geom
_atom_sites_solution_primary direct
_atom_sites_solution_secondary difmap
_audit_creation_method SHELXL-97
_cell_angle_alpha 90.00
_cell_angle_beta 97.837(4)
_cell_angle_gamma 90.00
_cell_formula_units_Z 2
_cell_length_a 12.557(4)
_cell_length_b 19.349(5)
_cell_length_c 8.173(3)
_cell_measurement_reflns_used 4509
_cell_measurement_temperature 293(2)
_cell_measurement_theta_max 27.49
_cell_measurement_theta_min 2.11
_cell_volume 1967.2(11)
_computing_cell_refinement
;
CrysAlisPro, Agilent Technologies,
Version 1.171.34.49 (release 20-01-2011 CrysAlis171 .NET)
(compiled Jan 20 2011,15:58:25)
;
_computing_data_collection
;
CrysAlisPro, Agilent Technologies,
Version 1.171.34.49 (release 20-01-2011 CrysAlis171 .NET)
(compiled Jan 20 2011,15:58:25)
;
_computing_data_reduction
;
CrysAlisPro, Agilent Technologies,
Version 1.171.34.49 (release 20-01-2011 CrysAlis171 .NET)
(compiled Jan 20 2011,15:58:25)
;
_computing_molecular_graphics 'SHELXL-97 (Sheldrick, 1997)'
_computing_publication_material 'SHELXL-97 (Sheldrick, 1997)'
_computing_structure_refinement 'SHELXL-97 (Sheldrick, 1997)'
_computing_structure_solution 'SHELXS-97 (Sheldrick, 1990)'
_diffrn_ambient_temperature 293(2)
_diffrn_measured_fraction_theta_full 0.998
_diffrn_measured_fraction_theta_max 0.998
_diffrn_measurement_device_type 'Xcalibur, Eos'
_diffrn_measurement_method '\w scans'
_diffrn_radiation_monochromator graphite
_diffrn_radiation_source 'fine-focus sealed tube'
_diffrn_radiation_type MoK\a
_diffrn_radiation_wavelength 0.71073
_diffrn_reflns_av_R_equivalents 0.0380
_diffrn_reflns_av_sigmaI/netI 0.0378
_diffrn_reflns_limit_h_max 14
_diffrn_reflns_limit_h_min -16
_diffrn_reflns_limit_k_max 25
_diffrn_reflns_limit_k_min -24
_diffrn_reflns_limit_l_max 10
_diffrn_reflns_limit_l_min -10
_diffrn_reflns_number 15342
_diffrn_reflns_theta_full 27.49
_diffrn_reflns_theta_max 27.49
_diffrn_reflns_theta_min 2.11
_diffrn_standards_decay_% none
_diffrn_standards_interval_count none
_diffrn_standards_interval_time none
_diffrn_standards_number none
_exptl_absorpt_coefficient_mu 8.203
_exptl_absorpt_correction_T_max 0.194
_exptl_absorpt_correction_T_min 0.152
_exptl_absorpt_correction_type multi-scan
_exptl_absorpt_process_details
;
CrysAlisPro, Agilent Technologies,
Version 1.171.34.49 (release 20-01-2011 CrysAlis171 .NET)
(compiled Jan 20 2011,15:58:25)
Empirical absorption correction using spherical harmonics,
 implemented in SCALE3 ABSPACK scaling algorithm.
;
_exptl_crystal_colour colorless
_exptl_crystal_density_diffrn 2.056
_exptl_crystal_density_method 'not measured'
_exptl_crystal_description block
_exptl_crystal_F_000 1176
_exptl_crystal_size_max 0.3
_exptl_crystal_size_mid 0.2
_exptl_crystal_size_min 0.2
_refine_diff_density_max 0.447
_refine_diff_density_min -1.011
_refine_diff_density_rms 0.099
_refine_ls_extinction_method none
_refine_ls_goodness_of_fit_ref 1.095
_refine_ls_hydrogen_treatment mixed
_refine_ls_matrix_type full
_refine_ls_number_parameters 302
_refine_ls_number_reflns 4509
_refine_ls_number_restraints 4
_refine_ls_restrained_S_all 1.095
_refine_ls_R_factor_all 0.0515
_refine_ls_R_factor_gt 0.0425
_refine_ls_shift/su_max 0.000
_refine_ls_shift/su_mean 0.000
_refine_ls_structure_factor_coef Fsqd
_refine_ls_weighting_details 'calc w=1/[\s^2^(Fo^2^)+(0.0420P)^2^+1.7478P] where P=(Fo^2^+2Fc^2^)/3'
_refine_ls_weighting_scheme calc
_refine_ls_wR_factor_gt 0.0973
_refine_ls_wR_factor_ref 0.1023
_reflns_number_gt 3949
_reflns_number_total 4509
_reflns_threshold_expression >2sigma(I)
_cod_data_source_file cg200520w_si_003.cif
_cod_data_source_block TBBPF_PZ2
_cod_depositor_comments
;
The following automatic conversions were performed:

'_symmetry_cell_setting' value 'Monoclinic' changed to 'monoclinic'
according to /home/saulius/struct/CIF-dictionaries/cif_core.dic
dictionary named 'cif_core.dic' version 2.4.1 from 2010-06-29.

Automatic conversion script
Id: cif_fix_values 1715 2011-07-08 13:25:40Z adriana 
;
_cod_original_cell_volume 1967.3(10)
_cod_original_sg_symbol_H-M P2(1)/c
_cod_database_code 4500919

loop_
_symmetry_equiv_pos_as_xyz
'x, y, z'
'-x, y+1/2, -z+1/2'
'-x, -y, -z'
'x, -y-1/2, z-1/2'

loop_
_atom_site_label
_atom_site_type_symbol
_atom_site_fract_x
_atom_site_fract_y
_atom_site_fract_z
_atom_site_U_iso_or_equiv
_atom_site_adp_type
_atom_site_occupancy
_atom_site_symmetry_multiplicity
_atom_site_calc_flag
_atom_site_refinement_flags
Br1 Br 0.32549(4) 0.23689(2) 0.47931(6) 0.04921(14) Uani 1 1 d .
Br2 Br 0.06878(5) 0.45059(2) 0.68586(8) 0.06377(17) Uani 1 1 d .
Br3 Br -0.18356(3) -0.02943(2) 0.32143(5) 0.04471(13) Uani 1 1 d .
Br4 Br -0.41757(4) 0.22092(2) 0.30006(6) 0.05165(14) Uani 1 1 d .
O1 O 0.2612(2) 0.38150(15) 0.5483(4) 0.0449(7) Uani 1 1 d D
H1 H 0.250(5) 0.4216(13) 0.562(8) 0.10(2) Uiso 1 1 d D
O1W O 0.5249(3) 0.9037(2) 0.0527(5) 0.0650(10) Uani 1 1 d D
H1B H 0.580(3) 0.886(3) 0.037(6) 0.055(16) Uiso 1 1 d D
H1A H 0.480(4) 0.897(4) -0.025(6) 0.10(2) Uiso 1 1 d D
O2 O -0.3652(2) 0.07156(13) 0.2174(3) 0.0344(6) Uani 1 1 d .
O3 O 0.3044(2) 0.97562(14) 0.0697(3) 0.0375(6) Uani 1 1 d D
H3B H 0.325(4) 0.970(3) -0.016(4) 0.053(15) Uiso 1 1 d D
N1 N 0.5170(3) 0.00484(18) 0.6768(4) 0.0377(7) Uani 1 1 d .
H1D H 0.454(4) -0.021(3) 0.718(6) 0.069(16) Uiso 1 1 d .
H1C H 0.561(4) 0.020(3) 0.778(6) 0.060(14) Uiso 1 1 d .
H3 H 0.141(4) 0.171(2) 0.577(5) 0.047(12) Uiso 1 1 d .
H5 H -0.038(3) 0.320(2) 0.718(4) 0.025(10) Uiso 1 1 d .
H9 H -0.059(4) 0.063(2) 0.551(5) 0.048(12) Uiso 1 1 d .
H11 H -0.231(3) 0.239(2) 0.544(5) 0.031(10) Uiso 1 1 d .
H13B H -0.086(3) 0.206(2) 0.791(5) 0.040(12) Uiso 1 1 d .
H13A H -0.003(4) 0.144(3) 0.764(6) 0.054(13) Uiso 1 1 d .
H14B H 0.439(3) 0.096(2) 0.633(5) 0.038(11) Uiso 1 1 d .
H14A H 0.542(4) 0.086(2) 0.556(6) 0.051(14) Uiso 1 1 d .
H15B H 0.605(4) -0.086(3) 0.670(6) 0.066(15) Uiso 1 1 d .
H15A H 0.649(4) -0.023(2) 0.566(6) 0.052(14) Uiso 1 1 d .
H16C H 0.184(4) 0.911(3) 0.020(6) 0.058(15) Uiso 1 1 d .
H16B H 0.288(5) 0.873(3) 0.089(7) 0.073(17) Uiso 1 1 d .
H16A H 0.236(7) 0.918(4) 0.205(10) 0.13(3) Uiso 1 1 d .
C1 C 0.1833(3) 0.33702(18) 0.5806(4) 0.0326(8) Uani 1 1 d .
C2 C 0.1972(3) 0.26658(19) 0.5556(4) 0.0336(8) Uani 1 1 d .
C3 C 0.1223(3) 0.2183(2) 0.5912(5) 0.0382(9) Uani 1 1 d .
C4 C 0.0311(3) 0.2383(2) 0.6564(4) 0.0356(8) Uani 1 1 d .
C5 C 0.0157(3) 0.3083(2) 0.6818(5) 0.0357(8) Uani 1 1 d .
C6 C 0.0908(3) 0.3561(2) 0.6451(5) 0.0366(8) Uani 1 1 d .
C7 C -0.2899(3) 0.09932(18) 0.3235(4) 0.0301(7) Uani 1 1 d .
C8 C -0.1964(3) 0.06373(18) 0.3915(4) 0.0304(7) Uani 1 1 d .
C9 C -0.1182(3) 0.09109(19) 0.5083(4) 0.0324(8) Uani 1 1 d .
C10 C -0.1284(3) 0.15751(19) 0.5680(4) 0.0333(8) Uani 1 1 d .
C11 C -0.2179(3) 0.19566(19) 0.5027(5) 0.0354(8) Uani 1 1 d .
C12 C -0.2947(3) 0.16769(19) 0.3833(4) 0.0338(8) Uani 1 1 d .
C13 C -0.0477(4) 0.1857(2) 0.7076(5) 0.0417(10) Uani 1 1 d .
C14 C 0.4803(4) 0.0655(2) 0.5734(5) 0.0442(10) Uani 1 1 d .
C15 C 0.5818(4) -0.0431(2) 0.5894(5) 0.0444(10) Uani 1 1 d .
C16 C 0.2490(5) 0.9146(3) 0.1015(8) 0.0573(12) Uani 1 1 d .

loop_
_atom_site_aniso_label
_atom_site_aniso_U_11
_atom_site_aniso_U_22
_atom_site_aniso_U_33
_atom_site_aniso_U_23
_atom_site_aniso_U_13
_atom_site_aniso_U_12
Br1 0.0430(3) 0.0462(2) 0.0601(3) -0.00674(19) 0.0129(2) 0.00637(19)
Br2 0.0669(3) 0.0332(2) 0.0987(4) -0.0041(2) 0.0382(3) 0.0020(2)
Br3 0.0453(3) 0.0319(2) 0.0553(2) -0.00678(16) 0.00103(19) 0.00402(17)
Br4 0.0465(3) 0.0445(2) 0.0625(3) 0.0025(2) 0.0020(2) 0.01361(19)
O1 0.0386(16) 0.0312(14) 0.0676(19) 0.0015(14) 0.0171(14) -0.0046(13)
O1W 0.052(2) 0.085(3) 0.055(2) -0.0223(19) -0.0007(18) 0.022(2)
O2 0.0294(13) 0.0366(13) 0.0363(12) -0.0042(11) 0.0014(11) -0.0032(11)
O3 0.0417(16) 0.0376(14) 0.0347(14) -0.0022(11) 0.0108(12) -0.0022(12)
N1 0.0396(19) 0.0422(18) 0.0313(15) -0.0010(13) 0.0046(14) -0.0072(15)
C1 0.0317(19) 0.0320(18) 0.0335(17) 0.0043(14) 0.0024(15) -0.0039(15)
C2 0.0315(19) 0.0348(19) 0.0341(17) -0.0024(14) 0.0031(15) 0.0000(15)
C3 0.045(2) 0.0287(18) 0.0391(19) -0.0038(15) -0.0016(18) -0.0044(17)
C4 0.038(2) 0.0368(19) 0.0304(17) 0.0002(15) -0.0003(15) -0.0091(17)
C5 0.029(2) 0.043(2) 0.0349(18) -0.0033(16) 0.0056(16) -0.0031(17)
C6 0.038(2) 0.0348(19) 0.0361(18) -0.0007(15) 0.0018(16) -0.0027(16)
C7 0.0282(18) 0.0327(18) 0.0304(16) 0.0002(14) 0.0074(14) -0.0041(14)
C8 0.0268(18) 0.0315(17) 0.0337(17) -0.0008(14) 0.0071(14) -0.0029(14)
C9 0.0293(19) 0.0335(18) 0.0341(17) 0.0030(15) 0.0033(15) -0.0028(15)
C10 0.034(2) 0.0353(19) 0.0311(17) 0.0002(14) 0.0082(15) -0.0097(15)
C11 0.041(2) 0.0282(18) 0.0383(19) -0.0040(15) 0.0100(16) -0.0054(16)
C12 0.0311(19) 0.0326(18) 0.0385(18) 0.0030(15) 0.0078(15) -0.0004(15)
C13 0.043(2) 0.046(2) 0.0343(19) 0.0005(17) 0.0002(18) -0.0168(19)
C14 0.054(3) 0.037(2) 0.042(2) -0.0032(18) 0.009(2) 0.000(2)
C15 0.039(2) 0.052(2) 0.041(2) 0.0033(19) 0.0040(18) 0.004(2)
C16 0.059(3) 0.044(3) 0.073(3) 0.003(2) 0.023(3) -0.008(2)

loop_
_atom_type_symbol
_atom_type_description
_atom_type_scat_dispersion_real
_atom_type_scat_dispersion_imag
_atom_type_scat_source
C C 0.0033 0.0016 'International Tables Vol C Tables 4.2.6.8 and 6.1.1.4'
H H 0.0000 0.0000 'International Tables Vol C Tables 4.2.6.8 and 6.1.1.4'
N N 0.0061 0.0033 'International Tables Vol C Tables 4.2.6.8 and 6.1.1.4'
O O 0.0106 0.0060 'International Tables Vol C Tables 4.2.6.8 and 6.1.1.4'
Br Br -0.2901 2.4595 'International Tables Vol C Tables 4.2.6.8 and 6.1.1.4'

loop_
_geom_angle_atom_site_label_1
_geom_angle_atom_site_label_2
_geom_angle_atom_site_label_3
_geom_angle
_geom_angle_site_symmetry_3
C15 N1 C14 111.7(3) .
O1 C1 C6 124.6(3) .
O1 C1 C2 119.0(4) .
C6 C1 C2 116.3(3) .
C3 C2 C1 121.8(4) .
C3 C2 Br1 119.8(3) .
C1 C2 Br1 118.3(3) .
C4 C3 C2 120.9(4) .
C3 C4 C5 118.1(4) .
C3 C4 C13 121.6(4) .
C5 C4 C13 120.3(4) .
C6 C5 C4 120.5(4) .
C5 C6 C1 122.4(4) .
C5 C6 Br2 119.3(3) .
C1 C6 Br2 118.3(3) .
O2 C7 C8 123.3(3) .
O2 C7 C12 123.5(3) .
C8 C7 C12 113.2(3) .
C9 C8 C7 124.2(3) .
C9 C8 Br3 119.4(3) .
C7 C8 Br3 116.3(2) .
C8 C9 C10 120.6(3) .
C9 C10 C11 117.7(3) .
C9 C10 C13 120.9(4) .
C11 C10 C13 121.3(4) .
C12 C11 C10 120.8(3) .
C11 C12 C7 123.4(3) .
C11 C12 Br4 119.6(3) .
C7 C12 Br4 117.0(3) .
C4 C13 C10 115.2(3) .
N1 C14 C15 110.9(4) 3_656
N1 C15 C14 110.6(4) 3_656

loop_
_geom_bond_atom_site_label_1
_geom_bond_atom_site_label_2
_geom_bond_distance
_geom_bond_site_symmetry_2
Br1 C2 1.894(4) .
Br2 C6 1.886(4) .
Br3 C8 1.905(4) .
Br4 C12 1.902(4) .
O1 C1 1.356(5) .
O2 C7 1.308(4) .
O3 C16 1.411(6) .
N1 C15 1.481(6) .
N1 C14 1.483(5) .
C1 C6 1.390(6) .
C1 C2 1.393(5) .
C2 C3 1.385(6) .
C3 C4 1.383(6) .
C4 C5 1.389(6) .
C4 C13 1.517(6) .
C5 C6 1.382(6) .
C7 C8 1.409(5) .
C7 C12 1.415(5) .
C8 C9 1.378(5) .
C9 C10 1.387(5) .
C10 C11 1.390(5) .
C10 C13 1.520(5) .
C11 C12 1.386(5) .
C14 C15 1.512(6) 3_656
C15 C14 1.512(6) 3_656
